data_7061881
loop_
_publ_author_name
'Mutlu, G\"urc\"u'
'Okumu\,s, Aytu\(g'
'Elmas, Gamze'
'K\?il\?i\,c, Zeynel'
'G\"uzel, Remziye'
'Sabah, B\"u\,sra Nur'
'A\,c\?ik, Leyla'
'Mergen, Hatice'
'H\"okelek, Tuncer'

_publ_section_title
;
 Phosphorus--nitrogen compounds. Part 65. Novel
 diansa-spiro-cyclotetraphosphazenes: synthesis, characterization,
 bioactivity and electrochemical properties, and dye-sensitized solar cell
 fabrication studies
;
_journal_issue 38
_journal_name_full 'New Journal of Chemistry'
_journal_page_first 18384
_journal_page_last 18401
_journal_paper_doi 10.1039/D2NJ03001B
_journal_volume 46
_journal_year 2022
_chemical_formula_moiety 'C31 H36 Cl3 Fe N7 O3 P4'
_chemical_formula_sum 'C31 H36 Cl3 Fe N7 O3 P4'
_chemical_formula_weight 840.75
_space_group_crystal_system triclinic
_space_group_IT_number 2
_space_group_name_Hall '-P 1'
_space_group_name_H-M_alt 'P -1'
_atom_sites_solution_hydrogens mixed
_audit_creation_method SHELXL-2018/3
_audit_update_record
;
2022-08-17 deposited with the CCDC.	2022-08-30 downloaded from the CCDC.
;
_cell_angle_alpha 87.910(4)
_cell_angle_beta 79.914(3)
_cell_angle_gamma 69.632(3)
_cell_formula_units_Z 2
_cell_length_a 10.8784(7)
_cell_length_b 11.6578(8)
_cell_length_c 14.9903(10)
_cell_measurement_reflns_used 9844
_cell_measurement_temperature 172(2)
_cell_measurement_theta_max 27.94
_cell_measurement_theta_min 2.23
_cell_volume 1754.0(2)
_computing_cell_refinement 'Bruker SAINT'
_computing_data_collection 'Bruker APEX2'
_computing_data_reduction 'Bruker SAINT'
_computing_molecular_graphics 'Ortep-3 for Windows (Farrugia, 1997)'
_computing_publication_material 'WinGX publication routines (Farrugia, 1999) and PLATON (Spek, 2009)'
_computing_structure_refinement 'SHELXL-2018/3 (Sheldrick, 2018)'
_computing_structure_solution 'SHELXS97 (Sheldrick, 2008)'
_diffrn_ambient_temperature 172(2)
_diffrn_measured_fraction_theta_full 1.000
_diffrn_measured_fraction_theta_max 0.999
_diffrn_measurement_device_type 'Bruker APEX-II CCD'
_diffrn_measurement_method '\f and \w scans'
_diffrn_radiation_type MoK\a
_diffrn_radiation_wavelength 0.71073
_diffrn_reflns_av_R_equivalents 0.0223
_diffrn_reflns_av_unetI/netI 0.0196
_diffrn_reflns_Laue_measured_fraction_full 1.000
_diffrn_reflns_Laue_measured_fraction_max 0.999
_diffrn_reflns_limit_h_max 14
_diffrn_reflns_limit_h_min -14
_diffrn_reflns_limit_k_max 14
_diffrn_reflns_limit_k_min -15
_diffrn_reflns_limit_l_max 19
_diffrn_reflns_limit_l_min -19
_diffrn_reflns_number 29434
_diffrn_reflns_point_group_measured_fraction_full 1.000
_diffrn_reflns_point_group_measured_fraction_max 0.999
_diffrn_reflns_theta_full 25.242
_diffrn_reflns_theta_max 27.482
_diffrn_reflns_theta_min 1.380
_exptl_absorpt_coefficient_mu 0.887
_exptl_absorpt_correction_T_max 0.786
_exptl_absorpt_correction_T_min 0.762
_exptl_absorpt_correction_type multi-scan
_exptl_absorpt_process_details 'SADABS; Bruker, 2012'
_exptl_crystal_colour yellow
_exptl_crystal_density_diffrn 1.592
_exptl_crystal_description block
_exptl_crystal_F_000 864
_exptl_crystal_size_max 0.36
_exptl_crystal_size_mid 0.24
_exptl_crystal_size_min 0.16
_refine_diff_density_max 0.429
_refine_diff_density_min -0.269
_refine_diff_density_rms 0.056
_refine_ls_extinction_method none
_refine_ls_goodness_of_fit_ref 1.031
_refine_ls_hydrogen_treatment mixed
_refine_ls_matrix_type full
_refine_ls_number_parameters 446
_refine_ls_number_reflns 8017
_refine_ls_number_restraints 0
_refine_ls_restrained_S_all 1.031
_refine_ls_R_factor_all 0.0305
_refine_ls_R_factor_gt 0.0273
_refine_ls_shift/su_max 0.001
_refine_ls_shift/su_mean 0.000
_refine_ls_structure_factor_coef Fsqd
_refine_ls_weighting_details 'w=1/[\s^2^(Fo^2^)+(0.0367P)^2^+1.0924P] where P=(Fo^2^+2Fc^2^)/3'
_refine_ls_weighting_scheme calc
_refine_ls_wR_factor_gt 0.0716
_refine_ls_wR_factor_ref 0.0736
_reflns_Friedel_coverage 0.000
_reflns_number_gt 7367
_reflns_number_total 8017
_reflns_threshold_expression 'I > 2\s(I)'
_cod_data_source_file d2nj03001b2.cif
_cod_data_source_block shelx
_cod_depositor_comments 'Adding full bibliography for 7061881.cif.'
_cod_database_code 7061881
_shelx_shelxl_version_number 2018/3
_shelx_space_group_comment
;
The symmetry employed for this shelxl refinement is uniquely defined
by the following loop, which should always be used as a source of
symmetry information in preference to the above space-group names.
They are only intended as comments.
;

loop_
_space_group_symop_operation_xyz
'x, y, z'
'-x, -y, -z'

loop_
_atom_site_label
_atom_site_type_symbol
_atom_site_fract_x
_atom_site_fract_y
_atom_site_fract_z
_atom_site_U_iso_or_equiv
_atom_site_adp_type
_atom_site_occupancy
_atom_site_site_symmetry_order
_atom_site_calc_flag
_atom_site_refinement_flags_posn
_atom_site_refinement_flags_adp
_atom_site_refinement_flags_occupancy
_atom_site_disorder_assembly
_atom_site_disorder_group
Fe1 Fe 0.34642(2) 0.17320(2) 0.64608(2) 0.01900(6) Uani 1 1 d . . . . .
P1 P 0.58330(4) -0.39126(4) 0.73257(3) 0.02021(9) Uani 1 1 d . . . . .
P2 P 0.52852(4) -0.20563(4) 0.86010(3) 0.01724(8) Uani 1 1 d . . . . .
P3 P 0.78717(4) -0.17962(4) 0.80313(2) 0.01618(8) Uani 1 1 d . . . . .
P4 P 0.83850(4) -0.37377(4) 0.67180(3) 0.01857(8) Uani 1 1 d . . . . .
Cl1 Cl 0.61225(5) -0.57125(4) 0.74334(3) 0.03524(11) Uani 1 1 d . . . . .
Cl2 Cl 0.50516(4) -0.21126(4) 0.99944(3) 0.03030(10) Uani 1 1 d . . . . .
Cl3 Cl 0.96920(4) -0.54609(4) 0.66955(3) 0.02978(9) Uani 1 1 d . . . . .
O1 O 0.45755(11) -0.33833(12) 0.68600(8) 0.0264(3) Uani 1 1 d . . . . .
O2 O 1.09806(13) -0.43773(12) 0.83680(9) 0.0305(3) Uani 1 1 d . . . . .
H2 H 1.033(2) -0.402(2) 0.8221(16) 0.039(7) Uiso 1 1 d . . . . .
O3 O 0.88667(11) -0.32325(11) 0.57725(7) 0.0235(2) Uani 1 1 d . . . . .
N1 N 0.69888(14) -0.37510(14) 0.66004(9) 0.0254(3) Uani 1 1 d . . . . .
N2 N 0.56079(13) -0.34467(12) 0.83338(9) 0.0203(3) Uani 1 1 d . . . . .
N3 N 0.62907(13) -0.13834(12) 0.82569(9) 0.0217(3) Uani 1 1 d . . . . .
N4 N 0.86389(12) -0.31016(12) 0.75354(8) 0.0187(3) Uani 1 1 d . . . . .
N5 N 0.38304(12) -0.12224(12) 0.83667(9) 0.0203(3) Uani 1 1 d . . . . .
N6 N 0.85849(13) -0.18318(12) 0.89249(9) 0.0198(3) Uani 1 1 d . . . . .
N7 N 0.82824(14) -0.07336(12) 0.74278(9) 0.0219(3) Uani 1 1 d . . . . .
C1 C 0.32739(16) -0.33872(17) 0.73268(12) 0.0277(4) Uani 1 1 d . . . . .
H1A H 0.340299 -0.396648 0.781303 0.033 Uiso 1 1 calc R U . . .
H1B H 0.284544 -0.365826 0.690336 0.033 Uiso 1 1 calc R U . . .
C2 C 0.23758(16) -0.21427(17) 0.77145(12) 0.0282(4) Uani 1 1 d . . . . .
H2A H 0.147544 -0.215242 0.786739 0.034 Uiso 1 1 calc R U . . .
H2B H 0.237782 -0.154917 0.724414 0.034 Uiso 1 1 calc R U . . .
C3 C 0.27217(15) -0.16993(16) 0.85498(11) 0.0250(3) Uani 1 1 d . . . . .
H3A H 0.193650 -0.105996 0.885650 0.030 Uiso 1 1 calc R U . . .
H3B H 0.294679 -0.237326 0.896104 0.030 Uiso 1 1 calc R U . . .
C4 C 0.34977(16) 0.00822(14) 0.81733(10) 0.0213(3) Uani 1 1 d . . . . .
H4A H 0.425054 0.032597 0.822148 0.026 Uiso 1 1 calc R U . . .
H4B H 0.275063 0.055479 0.862231 0.026 Uiso 1 1 calc R U . . .
C5 C 0.31482(15) 0.03667(14) 0.72441(10) 0.0189(3) Uani 1 1 d . . . . .
C6 C 0.40102(17) -0.01239(14) 0.64152(11) 0.0233(3) Uani 1 1 d . . . . .
H6 H 0.487269 -0.068608 0.635680 0.028 Uiso 1 1 calc R U . . .
C7 C 0.33255(19) 0.03938(16) 0.56916(11) 0.0282(4) Uani 1 1 d . . . . .
H7 H 0.366411 0.022966 0.507746 0.034 Uiso 1 1 calc R U . . .
C8 C 0.20384(18) 0.12028(17) 0.60651(12) 0.0283(4) Uani 1 1 d . . . . .
H8 H 0.138776 0.166629 0.574051 0.034 Uiso 1 1 calc R U . . .
C9 C 0.19192(16) 0.11794(15) 0.70267(11) 0.0228(3) Uani 1 1 d . . . . .
H9 H 0.117129 0.161714 0.744076 0.027 Uiso 1 1 calc R U . . .
C10 C 0.51616(18) 0.21286(17) 0.63891(14) 0.0320(4) Uani 1 1 d . . . . .
H10 H 0.602014 0.156441 0.635208 0.038 Uiso 1 1 calc R U . . .
C11 C 0.45195(19) 0.26349(17) 0.56464(14) 0.0337(4) Uani 1 1 d . . . . .
H11 H 0.488060 0.245897 0.503614 0.040 Uiso 1 1 calc R U . . .
C12 C 0.3239(2) 0.34507(17) 0.59979(15) 0.0372(4) Uani 1 1 d . . . . .
H12 H 0.260616 0.390844 0.565850 0.045 Uiso 1 1 calc R U . . .
C13 C 0.3079(2) 0.34567(17) 0.69483(16) 0.0383(5) Uani 1 1 d . . . . .
H13 H 0.232511 0.392068 0.734646 0.046 Uiso 1 1 calc R U . . .
C14 C 0.42666(19) 0.26328(17) 0.71937(14) 0.0337(4) Uani 1 1 d . . . . .
H14 H 0.442816 0.245527 0.778120 0.040 Uiso 1 1 calc R U . . .
C15 C 0.86117(15) -0.28291(15) 0.95675(10) 0.0218(3) Uani 1 1 d . . . . .
H15A H 0.840044 -0.345859 0.928769 0.026 Uiso 1 1 calc R U . . .
H15B H 0.794319 -0.251066 1.010320 0.026 Uiso 1 1 calc R U . . .
C16 C 0.99639(16) -0.33773(14) 0.98371(11) 0.0215(3) Uani 1 1 d . . . . .
C17 C 1.0155(2) -0.31794(18) 1.07038(12) 0.0327(4) Uani 1 1 d . . . . .
H17 H 0.943529 -0.270317 1.112152 0.039 Uiso 1 1 calc R U . . .
C18 C 1.1397(2) -0.36766(19) 1.09595(14) 0.0385(4) Uani 1 1 d . . . . .
H18 H 1.150903 -0.351782 1.153789 0.046 Uiso 1 1 calc R U . . .
C19 C 1.24609(19) -0.44049(18) 1.03530(14) 0.0350(4) Uani 1 1 d . . . . .
H19 H 1.329457 -0.474033 1.052116 0.042 Uiso 1 1 calc R U . . .
C20 C 1.22928(17) -0.46390(16) 0.94942(13) 0.0302(4) Uani 1 1 d . . . . .
H20 H 1.300934 -0.514901 0.909098 0.036 Uiso 1 1 calc R U . . .
C21 C 1.10547(16) -0.41147(15) 0.92290(11) 0.0229(3) Uani 1 1 d . . . . .
C22 C 0.83507(18) -0.06453(16) 0.93638(12) 0.0286(4) Uani 1 1 d . . . . .
H22A H 0.889047 -0.077551 0.983445 0.034 Uiso 1 1 calc R U . . .
H22B H 0.742363 -0.030064 0.964909 0.034 Uiso 1 1 calc R U . . .
C23 C 0.8682(2) 0.02565(17) 0.86984(14) 0.0337(4) Uani 1 1 d . . . . .
H23A H 0.963381 -0.003820 0.847615 0.040 Uiso 1 1 calc R U . . .
H23B H 0.845216 0.103616 0.901157 0.040 Uiso 1 1 calc R U . . .
C24 C 0.79559(18) 0.04495(15) 0.78978(12) 0.0282(4) Uani 1 1 d . . . . .
H24A H 0.700293 0.080009 0.810760 0.034 Uiso 1 1 calc R U . . .
H24B H 0.822087 0.101369 0.748344 0.034 Uiso 1 1 calc R U . . .
C25 C 0.83260(16) -0.07679(15) 0.64425(11) 0.0233(3) Uani 1 1 d . . . . .
H25A H 0.813690 0.005505 0.621645 0.028 Uiso 1 1 calc R U . . .
H25B H 0.764168 -0.106389 0.631724 0.028 Uiso 1 1 calc R U . . .
C26 C 0.96631(15) -0.15829(15) 0.59523(10) 0.0212(3) Uani 1 1 d . . . . .
C27 C 1.07227(17) -0.11469(16) 0.57763(11) 0.0256(3) Uani 1 1 d . . . . .
H27 H 1.059034 -0.035327 0.596054 0.031 Uiso 1 1 calc R U . . .
C28 C 1.19657(18) -0.18711(19) 0.53335(12) 0.0317(4) Uani 1 1 d . . . . .
H28 H 1.266032 -0.156511 0.522912 0.038 Uiso 1 1 calc R U . . .
C29 C 1.21780(17) -0.30482(18) 0.50459(12) 0.0311(4) Uani 1 1 d . . . . .
H29 H 1.301196 -0.353072 0.474289 0.037 Uiso 1 1 calc R U . . .
C30 C 1.11469(17) -0.35086(16) 0.52095(11) 0.0255(3) Uani 1 1 d . . . . .
H30 H 1.127931 -0.429934 0.501849 0.031 Uiso 1 1 calc R U . . .
C31 C 0.99151(15) -0.27701(16) 0.56628(10) 0.0213(3) Uani 1 1 d . . . . .

loop_
_atom_site_aniso_label
_atom_site_aniso_U_11
_atom_site_aniso_U_22
_atom_site_aniso_U_33
_atom_site_aniso_U_23
_atom_site_aniso_U_13
_atom_site_aniso_U_12
Fe1 0.01982(11) 0.01585(11) 0.02074(11) 0.00154(8) -0.00329(8) -0.00567(8)
P1 0.01940(19) 0.0234(2) 0.02173(19) 0.00141(15) -0.00602(15) -0.01113(16)
P2 0.01447(17) 0.02060(19) 0.01617(18) 0.00259(14) -0.00394(13) -0.00506(14)
P3 0.01575(17) 0.01864(18) 0.01523(17) -0.00005(14) -0.00329(13) -0.00700(14)
P4 0.01823(18) 0.0230(2) 0.01627(18) -0.00264(14) -0.00276(14) -0.00912(15)
Cl1 0.0415(2) 0.0246(2) 0.0456(3) -0.00135(18) -0.0116(2) -0.01679(18)
Cl2 0.0277(2) 0.0399(2) 0.01658(18) 0.00158(16) -0.00454(15) -0.00308(17)
Cl3 0.0326(2) 0.0235(2) 0.0303(2) -0.00706(16) -0.00725(17) -0.00453(16)
O1 0.0217(6) 0.0397(7) 0.0242(6) 0.0067(5) -0.0081(5) -0.0170(5)
O2 0.0251(6) 0.0346(7) 0.0249(6) -0.0052(5) -0.0043(5) -0.0011(5)
O3 0.0233(6) 0.0356(6) 0.0166(5) 0.0004(5) -0.0050(4) -0.0155(5)
N1 0.0235(7) 0.0363(8) 0.0210(7) -0.0038(6) -0.0036(5) -0.0158(6)
N2 0.0195(6) 0.0221(7) 0.0205(6) 0.0040(5) -0.0056(5) -0.0078(5)
N3 0.0170(6) 0.0214(7) 0.0266(7) 0.0004(5) -0.0039(5) -0.0065(5)
N4 0.0184(6) 0.0216(6) 0.0168(6) -0.0014(5) -0.0036(5) -0.0076(5)
N5 0.0155(6) 0.0223(7) 0.0239(7) 0.0072(5) -0.0070(5) -0.0065(5)
N6 0.0218(6) 0.0196(6) 0.0188(6) -0.0027(5) -0.0079(5) -0.0056(5)
N7 0.0257(7) 0.0200(7) 0.0205(6) 0.0009(5) -0.0001(5) -0.0105(5)
C1 0.0205(8) 0.0376(10) 0.0322(9) 0.0074(7) -0.0085(7) -0.0179(7)
C2 0.0198(8) 0.0354(9) 0.0348(9) 0.0108(7) -0.0118(7) -0.0140(7)
C3 0.0158(7) 0.0316(9) 0.0278(8) 0.0077(7) -0.0039(6) -0.0091(6)
C4 0.0224(7) 0.0203(7) 0.0188(7) 0.0012(6) -0.0054(6) -0.0038(6)
C5 0.0208(7) 0.0176(7) 0.0189(7) 0.0016(6) -0.0042(6) -0.0072(6)
C6 0.0289(8) 0.0175(7) 0.0222(8) -0.0012(6) -0.0009(6) -0.0080(6)
C7 0.0442(10) 0.0271(9) 0.0180(7) 0.0001(6) -0.0046(7) -0.0187(8)
C8 0.0342(9) 0.0329(9) 0.0266(8) 0.0097(7) -0.0156(7) -0.0183(8)
C9 0.0206(7) 0.0256(8) 0.0240(8) 0.0042(6) -0.0065(6) -0.0092(6)
C10 0.0225(8) 0.0276(9) 0.0475(11) 0.0019(8) -0.0051(7) -0.0110(7)
C11 0.0342(9) 0.0295(9) 0.0383(10) 0.0076(8) 0.0005(8) -0.0160(8)
C12 0.0353(10) 0.0200(8) 0.0553(13) 0.0129(8) -0.0104(9) -0.0083(7)
C13 0.0327(10) 0.0210(9) 0.0577(13) -0.0116(8) 0.0031(9) -0.0088(7)
C14 0.0379(10) 0.0327(10) 0.0388(10) -0.0038(8) -0.0081(8) -0.0213(8)
C15 0.0217(7) 0.0280(8) 0.0162(7) -0.0007(6) -0.0027(6) -0.0094(6)
C16 0.0249(8) 0.0214(8) 0.0206(7) 0.0047(6) -0.0074(6) -0.0095(6)
C17 0.0366(10) 0.0358(10) 0.0246(9) 0.0005(7) -0.0113(7) -0.0080(8)
C18 0.0481(12) 0.0427(11) 0.0307(10) 0.0096(8) -0.0242(9) -0.0160(9)
C19 0.0326(9) 0.0349(10) 0.0432(11) 0.0206(8) -0.0215(8) -0.0134(8)
C20 0.0252(8) 0.0269(9) 0.0352(9) 0.0120(7) -0.0061(7) -0.0057(7)
C21 0.0271(8) 0.0204(8) 0.0234(8) 0.0064(6) -0.0063(6) -0.0106(6)
C22 0.0336(9) 0.0230(8) 0.0285(9) -0.0075(7) -0.0134(7) -0.0043(7)
C23 0.0374(10) 0.0232(9) 0.0445(11) -0.0061(8) -0.0139(8) -0.0113(8)
C24 0.0314(9) 0.0199(8) 0.0331(9) -0.0003(7) -0.0042(7) -0.0093(7)
C25 0.0206(7) 0.0259(8) 0.0222(8) 0.0060(6) -0.0047(6) -0.0068(6)
C26 0.0204(7) 0.0288(8) 0.0150(7) 0.0061(6) -0.0048(6) -0.0092(6)
C27 0.0278(8) 0.0312(9) 0.0203(8) 0.0044(6) -0.0032(6) -0.0142(7)
C28 0.0259(8) 0.0463(11) 0.0267(9) 0.0031(8) 0.0007(7) -0.0200(8)
C29 0.0213(8) 0.0454(11) 0.0237(8) -0.0016(7) 0.0023(6) -0.0108(8)
C30 0.0266(8) 0.0311(9) 0.0175(7) -0.0019(6) -0.0033(6) -0.0086(7)
C31 0.0200(7) 0.0330(9) 0.0138(7) 0.0042(6) -0.0050(5) -0.0124(6)

loop_
_atom_type_symbol
_atom_type_description
_atom_type_scat_dispersion_real
_atom_type_scat_dispersion_imag
_atom_type_scat_source
C C 0.0030 0.0020 'International Tables Vol C Tables 4.2.6.8 and 6.1.1.4'
H H 0.0000 0.0000 'International Tables Vol C Tables 4.2.6.8 and 6.1.1.4'
Cl Cl 0.1480 0.1590 'International Tables Vol C Tables 4.2.6.8 and 6.1.1.4'
Fe Fe 0.3460 0.8440 'International Tables Vol C Tables 4.2.6.8 and 6.1.1.4'
N N 0.0060 0.0030 'International Tables Vol C Tables 4.2.6.8 and 6.1.1.4'
O O 0.0110 0.0060 'International Tables Vol C Tables 4.2.6.8 and 6.1.1.4'
P P 0.1020 0.0940 'International Tables Vol C Tables 4.2.6.8 and 6.1.1.4'

loop_
_geom_angle_atom_site_label_1
_geom_angle_atom_site_label_2
_geom_angle_atom_site_label_3
_geom_angle
_geom_angle_site_symmetry_1
_geom_angle_site_symmetry_3
_geom_angle_publ_flag
C14 Fe1 C5 106.83(7) . . ?
C14 Fe1 C6 123.04(8) . . ?
C5 Fe1 C6 40.91(6) . . ?
C14 Fe1 C7 159.65(8) . . ?
C5 Fe1 C7 68.90(6) . . ?
C6 Fe1 C7 40.86(7) . . ?
C14 Fe1 C8 158.16(8) . . ?
C5 Fe1 C8 69.13(6) . . ?
C6 Fe1 C8 68.80(7) . . ?
C7 Fe1 C8 40.72(8) . . ?
C14 Fe1 C10 40.55(8) . . ?
C5 Fe1 C10 121.46(7) . . ?
C6 Fe1 C10 107.06(7) . . ?
C7 Fe1 C10 123.44(8) . . ?
C8 Fe1 C10 159.91(8) . . ?
C14 Fe1 C13 40.67(8) . . ?
C5 Fe1 C13 123.55(8) . . ?
C6 Fe1 C13 159.87(8) . . ?
C7 Fe1 C13 158.13(8) . . ?
C8 Fe1 C13 122.49(8) . . ?
C10 Fe1 C13 68.11(8) . . ?
C14 Fe1 C12 68.11(8) . . ?
C5 Fe1 C12 160.15(8) . . ?
C6 Fe1 C12 158.00(8) . . ?
C7 Fe1 C12 122.57(8) . . ?
C8 Fe1 C12 108.02(8) . . ?
C10 Fe1 C12 68.03(8) . . ?
C13 Fe1 C12 40.24(9) . . ?
C14 Fe1 C11 68.29(8) . . ?
C5 Fe1 C11 157.61(7) . . ?
C6 Fe1 C11 122.05(7) . . ?
C7 Fe1 C11 107.65(8) . . ?
C8 Fe1 C11 123.59(8) . . ?
C10 Fe1 C11 40.69(8) . . ?
C13 Fe1 C11 67.90(8) . . ?
C12 Fe1 C11 40.29(8) . . ?
C14 Fe1 C9 122.14(7) . . ?
C5 Fe1 C9 41.02(6) . . ?
C6 Fe1 C9 68.66(7) . . ?
C7 Fe1 C9 68.52(7) . . ?
C8 Fe1 C9 40.86(7) . . ?
C10 Fe1 C9 157.73(7) . . ?
C13 Fe1 C9 107.96(7) . . ?
C12 Fe1 C9 124.09(7) . . ?
C11 Fe1 C9 160.14(7) . . ?
O1 P1 N1 103.79(7) . . ?
O1 P1 N2 114.13(7) . . ?
N1 P1 N2 120.59(7) . . ?
O1 P1 Cl1 104.53(5) . . ?
N1 P1 Cl1 108.65(6) . . ?
N2 P1 Cl1 104.06(5) . . ?
N3 P2 N2 121.38(7) . . ?
N3 P2 N5 108.27(7) . . ?
N2 P2 N5 109.93(7) . . ?
N3 P2 Cl2 108.38(6) . . ?
N2 P2 Cl2 101.66(5) . . ?
N5 P2 Cl2 106.08(5) . . ?
N3 P3 N4 116.33(7) . . ?
N3 P3 N7 108.82(7) . . ?
N4 P3 N7 109.80(7) . . ?
N3 P3 N6 114.23(7) . . ?
N4 P3 N6 105.08(7) . . ?
N7 P3 N6 101.53(7) . . ?
N1 P4 N4 124.26(7) . . ?
N1 P4 O3 101.87(7) . . ?
N4 P4 O3 111.98(7) . . ?
N1 P4 Cl3 110.23(6) . . ?
N4 P4 Cl3 103.78(5) . . ?
O3 P4 Cl3 102.96(5) . . ?
C1 O1 P1 120.46(10) . . ?
C21 O2 H2 114.4(18) . . ?
C31 O3 P4 121.03(9) . . ?
P4 N1 P1 129.91(9) . . ?
P1 N2 P2 122.88(8) . . ?
P2 N3 P3 134.42(9) . . ?
P4 N4 P3 132.36(9) . . ?
C4 N5 C3 117.29(12) . . ?
C4 N5 P2 121.89(10) . . ?
C3 N5 P2 119.41(11) . . ?
C22 N6 C15 113.92(13) . . ?
C22 N6 P3 116.81(11) . . ?
C15 N6 P3 117.43(10) . . ?
C25 N7 C24 119.38(13) . . ?
C25 N7 P3 117.89(11) . . ?
C24 N7 P3 116.22(11) . . ?
O1 C1 C2 112.41(14) . . ?
O1 C1 H1A 109.1 . . ?
C2 C1 H1A 109.1 . . ?
O1 C1 H1B 109.1 . . ?
C2 C1 H1B 109.1 . . ?
H1A C1 H1B 107.9 . . ?
C1 C2 C3 116.50(14) . . ?
C1 C2 H2A 108.2 . . ?
C3 C2 H2A 108.2 . . ?
C1 C2 H2B 108.2 . . ?
C3 C2 H2B 108.2 . . ?
H2A C2 H2B 107.3 . . ?
N5 C3 C2 115.09(13) . . ?
N5 C3 H3A 108.5 . . ?
C2 C3 H3A 108.5 . . ?
N5 C3 H3B 108.5 . . ?
C2 C3 H3B 108.5 . . ?
H3A C3 H3B 107.5 . . ?
N5 C4 C5 112.12(13) . . ?
N5 C4 H4A 109.2 . . ?
C5 C4 H4A 109.2 . . ?
N5 C4 H4B 109.2 . . ?
C5 C4 H4B 109.2 . . ?
H4A C4 H4B 107.9 . . ?
C6 C5 C9 107.60(14) . . ?
C6 C5 C4 125.36(14) . . ?
C9 C5 C4 127.03(14) . . ?
C6 C5 Fe1 69.61(9) . . ?
C9 C5 Fe1 69.86(9) . . ?
C4 C5 Fe1 125.20(11) . . ?
C7 C6 C5 108.14(15) . . ?
C7 C6 Fe1 69.59(9) . . ?
C5 C6 Fe1 69.48(9) . . ?
C7 C6 H6 125.9 . . ?
C5 C6 H6 125.9 . . ?
Fe1 C6 H6 126.6 . . ?
C8 C7 C6 108.36(15) . . ?
C8 C7 Fe1 69.74(10) . . ?
C6 C7 Fe1 69.55(9) . . ?
C8 C7 H7 125.8 . . ?
C6 C7 H7 125.8 . . ?
Fe1 C7 H7 126.5 . . ?
C7 C8 C9 107.78(15) . . ?
C7 C8 Fe1 69.54(10) . . ?
C9 C8 Fe1 69.76(9) . . ?
C7 C8 H8 126.1 . . ?
C9 C8 H8 126.1 . . ?
Fe1 C8 H8 126.2 . . ?
C8 C9 C5 108.11(15) . . ?
C8 C9 Fe1 69.38(9) . . ?
C5 C9 Fe1 69.12(9) . . ?
C8 C9 H9 125.9 . . ?
C5 C9 H9 125.9 . . ?
Fe1 C9 H9 127.1 . . ?
C14 C10 C11 107.88(17) . . ?
C14 C10 Fe1 69.48(10) . . ?
C11 C10 Fe1 69.82(10) . . ?
C14 C10 H10 126.1 . . ?
C11 C10 H10 126.1 . . ?
Fe1 C10 H10 126.2 . . ?
C12 C11 C10 107.79(18) . . ?
C12 C11 Fe1 69.86(10) . . ?
C10 C11 Fe1 69.50(10) . . ?
C12 C11 H11 126.1 . . ?
C10 C11 H11 126.1 . . ?
Fe1 C11 H11 126.1 . . ?
C13 C12 C11 108.43(18) . . ?
C13 C12 Fe1 69.82(11) . . ?
C11 C12 Fe1 69.86(10) . . ?
C13 C12 H12 125.8 . . ?
C11 C12 H12 125.8 . . ?
Fe1 C12 H12 126.1 . . ?
C12 C13 C14 108.02(17) . . ?
C12 C13 Fe1 69.95(11) . . ?
C14 C13 Fe1 69.33(10) . . ?
C12 C13 H13 126.0 . . ?
C14 C13 H13 126.0 . . ?
Fe1 C13 H13 126.3 . . ?
C10 C14 C13 107.88(18) . . ?
C10 C14 Fe1 69.97(10) . . ?
C13 C14 Fe1 70.00(11) . . ?
C10 C14 H14 126.1 . . ?
C13 C14 H14 126.1 . . ?
Fe1 C14 H14 125.6 . . ?
N6 C15 C16 110.61(13) . . ?
N6 C15 H15A 109.5 . . ?
C16 C15 H15A 109.5 . . ?
N6 C15 H15B 109.5 . . ?
C16 C15 H15B 109.5 . . ?
H15A C15 H15B 108.1 . . ?
C17 C16 C21 118.11(15) . . ?
C17 C16 C15 120.97(15) . . ?
C21 C16 C15 120.92(14) . . ?
C18 C17 C16 121.51(18) . . ?
C18 C17 H17 119.2 . . ?
C16 C17 H17 119.2 . . ?
C19 C18 C17 119.63(18) . . ?
C19 C18 H18 120.2 . . ?
C17 C18 H18 120.2 . . ?
C18 C19 C20 120.09(17) . . ?
C18 C19 H19 120.0 . . ?
C20 C19 H19 120.0 . . ?
C19 C20 C21 120.32(17) . . ?
C19 C20 H20 119.8 . . ?
C21 C20 H20 119.8 . . ?
O2 C21 C20 116.54(16) . . ?
O2 C21 C16 123.15(15) . . ?
C20 C21 C16 120.31(16) . . ?
N6 C22 C23 112.32(14) . . ?
N6 C22 H22A 109.1 . . ?
C23 C22 H22A 109.1 . . ?
N6 C22 H22B 109.1 . . ?
C23 C22 H22B 109.1 . . ?
H22A C22 H22B 107.9 . . ?
C22 C23 C24 112.96(15) . . ?
C22 C23 H23A 109.0 . . ?
C24 C23 H23A 109.0 . . ?
C22 C23 H23B 109.0 . . ?
C24 C23 H23B 109.0 . . ?
H23A C23 H23B 107.8 . . ?
N7 C24 C23 109.32(14) . . ?
N7 C24 H24A 109.8 . . ?
C23 C24 H24A 109.8 . . ?
N7 C24 H24B 109.8 . . ?
C23 C24 H24B 109.8 . . ?
H24A C24 H24B 108.3 . . ?
N7 C25 C26 111.87(13) . . ?
N7 C25 H25A 109.2 . . ?
C26 C25 H25A 109.2 . . ?
N7 C25 H25B 109.2 . . ?
C26 C25 H25B 109.2 . . ?
H25A C25 H25B 107.9 . . ?
C31 C26 C27 116.91(15) . . ?
C31 C26 C25 123.35(14) . . ?
C27 C26 C25 119.74(15) . . ?
C28 C27 C26 121.35(17) . . ?
C28 C27 H27 119.3 . . ?
C26 C27 H27 119.3 . . ?
C29 C28 C27 120.17(16) . . ?
C29 C28 H28 119.9 . . ?
C27 C28 H28 119.9 . . ?
C28 C29 C30 119.92(16) . . ?
C28 C29 H29 120.0 . . ?
C30 C29 H29 120.0 . . ?
C31 C30 C29 118.82(17) . . ?
C31 C30 H30 120.6 . . ?
C29 C30 H30 120.6 . . ?
C26 C31 C30 122.82(15) . . ?
C26 C31 O3 119.39(14) . . ?
C30 C31 O3 117.65(15) . . ?

loop_
_geom_bond_atom_site_label_1
_geom_bond_atom_site_label_2
_geom_bond_distance
_geom_bond_site_symmetry_2
_geom_bond_publ_flag
Fe1 C14 2.0322(18) . ?
Fe1 C5 2.0330(15) . ?
Fe1 C6 2.0347(16) . ?
Fe1 C7 2.0352(17) . ?
Fe1 C8 2.0379(17) . ?
Fe1 C10 2.0386(17) . ?
Fe1 C13 2.0410(18) . ?
Fe1 C12 2.0428(18) . ?
Fe1 C11 2.0428(18) . ?
P1 O1 1.5667(12) . ?
P1 N1 1.5716(14) . ?
P1 N2 1.5737(14) . ?
P1 Cl1 2.0151(6) . ?
P2 N3 1.5646(13) . ?
P2 N2 1.5853(14) . ?
P2 N5 1.6346(13) . ?
P2 Cl2 2.0609(6) . ?
P3 N3 1.5925(13) . ?
P3 N4 1.5957(13) . ?
P3 N7 1.6475(13) . ?
P3 N6 1.6540(13) . ?
P4 N1 1.5648(14) . ?
P4 N4 1.5668(13) . ?
P4 O3 1.5887(12) . ?
P4 Cl3 2.0144(6) . ?
O1 C1 1.4669(19) . ?
O2 C21 1.359(2) . ?
O2 H2 0.75(2) . ?
O3 C31 1.4050(18) . ?
N5 C4 1.466(2) . ?
N5 C3 1.4761(19) . ?
N6 C22 1.474(2) . ?
N6 C15 1.478(2) . ?
N7 C25 1.471(2) . ?
N7 C24 1.472(2) . ?
C1 C2 1.508(3) . ?
C1 H1A 0.9700 . ?
C1 H1B 0.9700 . ?
C2 H2A 0.9700 . ?
C2 H2B 0.9700 . ?
C3 C2 1.524(2) . ?
C3 H3A 0.9700 . ?
C3 H3B 0.9700 . ?
C4 H4A 0.9700 . ?
C4 H4B 0.9700 . ?
C5 C4 1.503(2) . ?
C6 C7 1.421(2) . ?
C6 C5 1.422(2) . ?
C6 H6 0.9300 . ?
C7 H7 0.9300 . ?
C8 C7 1.417(3) . ?
C8 H8 0.9300 . ?
C9 C8 1.425(2) . ?
C9 C5 1.428(2) . ?
C9 Fe1 2.0429(16) . ?
C9 H9 0.9300 . ?
C10 C14 1.411(3) . ?
C10 C11 1.419(3) . ?
C10 H10 0.9300 . ?
C11 H11 0.9300 . ?
C12 C11 1.407(3) . ?
C12 H12 0.9300 . ?
C13 C12 1.405(3) . ?
C13 C14 1.416(3) . ?
C13 H13 0.9300 . ?
C14 H14 0.9300 . ?
C15 H15A 0.9700 . ?
C15 H15B 0.9700 . ?
C16 C15 1.507(2) . ?
C17 C18 1.389(3) . ?
C17 C16 1.391(2) . ?
C17 H17 0.9300 . ?
C18 C19 1.375(3) . ?
C18 H18 0.9300 . ?
C19 C20 1.381(3) . ?
C19 H19 0.9300 . ?
C20 H20 0.9300 . ?
C21 C20 1.394(2) . ?
C21 C16 1.395(2) . ?
C22 H22A 0.9700 . ?
C22 H22B 0.9700 . ?
C22 C23 1.514(3) . ?
C23 H23A 0.9700 . ?
C23 H23B 0.9700 . ?
C24 C23 1.518(3) . ?
C24 H24A 0.9700 . ?
C24 H24B 0.9700 . ?
C25 C26 1.508(2) . ?
C25 H25A 0.9700 . ?
C25 H25B 0.9700 . ?
C26 C31 1.385(2) . ?
C26 C27 1.396(2) . ?
C27 C28 1.383(3) . ?
C27 H27 0.9300 . ?
C28 H28 0.9300 . ?
C29 C28 1.382(3) . ?
C29 H29 0.9300 . ?
C30 C31 1.385(2) . ?
C30 C29 1.385(2) . ?
C30 H30 0.9300 . ?

loop_
_geom_hbond_atom_site_label_D
_geom_hbond_atom_site_label_H
_geom_hbond_atom_site_label_A
_geom_hbond_distance_DH
_geom_hbond_distance_HA
_geom_hbond_distance_DA
_geom_hbond_angle_DHA
_geom_hbond_site_symmetry_A
_geom_hbond_publ_flag
O2 H2 N4 0.75(2) 2.19(2) 2.933(2) 169(2) . yes
C13 H13 O2 0.9300 2.42 3.285(3) 156.00 1_465 yes
C2 H2B Cg1 0.9700 2.90 3.794(2) 153.00 1_555 yes

loop_
_geom_torsion_atom_site_label_1
_geom_torsion_atom_site_label_2
_geom_torsion_atom_site_label_3
_geom_torsion_atom_site_label_4
_geom_torsion
_geom_torsion_site_symmetry_1
_geom_torsion_site_symmetry_2
_geom_torsion_site_symmetry_3
_geom_torsion_site_symmetry_4
_geom_torsion_publ_flag
N3 P3 N6 C22 -68.33(14) . . . . ?
N4 P3 N6 C22 163.00(12) . . . . ?
N7 P3 N6 C22 48.60(13) . . . . ?
N3 P3 N6 C15 72.40(13) . . . . ?
N4 P3 N6 C15 -56.28(12) . . . . ?
N7 P3 N6 C15 -170.67(11) . . . . ?
O1 P1 N2 P2 -64.50(11) . . . . ?
N1 P1 N2 P2 60.14(13) . . . . ?
Cl1 P1 N2 P2 -177.79(8) . . . . ?
N3 P2 N2 P1 -61.85(12) . . . . ?
N5 P2 N2 P1 65.87(11) . . . . ?
Cl2 P2 N2 P1 177.94(8) . . . . ?
N1 P4 O3 C31 163.14(12) . . . . ?
N4 P4 O3 C31 28.29(14) . . . . ?
Cl3 P4 O3 C31 -82.59(12) . . . . ?
N3 P2 N5 C4 -19.16(14) . . . . ?
N2 P2 N5 C4 -153.83(12) . . . . ?
Cl2 P2 N5 C4 97.00(12) . . . . ?
N3 P2 N5 C3 174.79(12) . . . . ?
N2 P2 N5 C3 40.12(14) . . . . ?
Cl2 P2 N5 C3 -69.05(13) . . . . ?
N3 P3 N7 C25 -83.96(13) . . . . ?
N4 P3 N7 C25 44.41(13) . . . . ?
N6 P3 N7 C25 155.24(11) . . . . ?
N3 P3 N7 C24 67.62(13) . . . . ?
N4 P3 N7 C24 -164.02(11) . . . . ?
N6 P3 N7 C24 -53.19(13) . . . . ?
N1 P1 O1 C1 179.11(13) . . . . ?
N2 P1 O1 C1 -47.72(14) . . . . ?
Cl1 P1 O1 C1 65.30(13) . . . . ?
C24 N7 C25 C26 122.32(16) . . . . ?
P3 N7 C25 C26 -87.03(15) . . . . ?
C15 N6 C22 C23 165.07(14) . . . . ?
P3 N6 C22 C23 -52.86(18) . . . . ?
N7 C25 C26 C31 99.71(17) . . . . ?
N7 C25 C26 C27 -79.89(18) . . . . ?
N1 P4 N4 P3 -45.00(15) . . . . ?
O3 P4 N4 P3 77.91(12) . . . . ?
Cl3 P4 N4 P3 -171.73(10) . . . . ?
N3 P3 N4 P4 44.98(14) . . . . ?
N7 P3 N4 P4 -79.13(12) . . . . ?
N6 P3 N4 P4 172.39(11) . . . . ?
C4 N5 C3 C2 88.47(18) . . . . ?
P2 N5 C3 C2 -104.84(15) . . . . ?
C7 C6 C5 C9 0.75(18) . . . . ?
Fe1 C6 C5 C9 59.79(11) . . . . ?
C7 C6 C5 C4 -178.40(15) . . . . ?
Fe1 C6 C5 C4 -119.36(15) . . . . ?
C7 C6 C5 Fe1 -59.04(11) . . . . ?
C8 C9 C5 C6 -1.05(18) . . . . ?
Fe1 C9 C5 C6 -59.63(11) . . . . ?
C8 C9 C5 C4 178.07(15) . . . . ?
Fe1 C9 C5 C4 119.50(16) . . . . ?
C8 C9 C5 Fe1 58.58(11) . . . . ?
C31 C30 C29 C28 0.0(3) . . . . ?
C27 C26 C31 C30 -0.7(2) . . . . ?
C25 C26 C31 C30 179.72(14) . . . . ?
C27 C26 C31 O3 -176.19(13) . . . . ?
C25 C26 C31 O3 4.2(2) . . . . ?
C29 C30 C31 C26 0.7(2) . . . . ?
C29 C30 C31 O3 176.32(14) . . . . ?
P4 O3 C31 C26 -80.95(16) . . . . ?
P4 O3 C31 C30 103.30(15) . . . . ?
C3 N5 C4 C5 -73.56(17) . . . . ?
P2 N5 C4 C5 120.10(13) . . . . ?
C6 C5 C4 N5 -60.9(2) . . . . ?
C9 C5 C4 N5 120.15(17) . . . . ?
Fe1 C5 C4 N5 -149.60(11) . . . . ?
C16 C17 C18 C19 -1.5(3) . . . . ?
C18 C17 C16 C21 1.2(3) . . . . ?
C18 C17 C16 C15 -179.81(17) . . . . ?
O2 C21 C16 C17 179.50(16) . . . . ?
C20 C21 C16 C17 0.4(2) . . . . ?
O2 C21 C16 C15 0.5(2) . . . . ?
C20 C21 C16 C15 -178.51(15) . . . . ?
C14 C13 C12 C11 -0.3(2) . . . . ?
Fe1 C13 C12 C11 -59.39(13) . . . . ?
C14 C13 C12 Fe1 59.08(13) . . . . ?
P1 O1 C1 C2 103.06(15) . . . . ?
C22 N6 C15 C16 -82.58(16) . . . . ?
P3 N6 C15 C16 135.60(12) . . . . ?
C17 C16 C15 N6 108.72(17) . . . . ?
C21 C16 C15 N6 -72.35(18) . . . . ?
C5 C9 C8 C7 0.95(19) . . . . ?
Fe1 C9 C8 C7 59.37(12) . . . . ?
C5 C9 C8 Fe1 -58.41(11) . . . . ?
C9 C8 C7 C6 -0.49(19) . . . . ?
Fe1 C8 C7 C6 59.01(12) . . . . ?
C9 C8 C7 Fe1 -59.51(11) . . . . ?
C5 C6 C7 C8 -0.16(19) . . . . ?
Fe1 C6 C7 C8 -59.13(12) . . . . ?
C5 C6 C7 Fe1 58.97(11) . . . . ?
C31 C26 C27 C28 -0.1(2) . . . . ?
C25 C26 C27 C28 179.58(15) . . . . ?
C17 C18 C19 C20 0.0(3) . . . . ?
N2 P2 N3 P3 -32.67(16) . . . . ?
N5 P2 N3 P3 -161.12(12) . . . . ?
Cl2 P2 N3 P3 84.22(13) . . . . ?
N4 P3 N3 P2 39.44(15) . . . . ?
N7 P3 N3 P2 164.04(12) . . . . ?
N6 P3 N3 P2 -83.31(14) . . . . ?
C25 N7 C24 C23 -148.33(15) . . . . ?
P3 N7 C24 C23 60.54(17) . . . . ?
N4 P4 N1 P1 -40.00(17) . . . . ?
O3 P4 N1 P1 -167.30(12) . . . . ?
Cl3 P4 N1 P1 83.93(12) . . . . ?
O1 P1 N1 P4 160.51(12) . . . . ?
N2 P1 N1 P4 31.15(16) . . . . ?
Cl1 P1 N1 P4 -88.68(12) . . . . ?
O1 C1 C2 C3 -72.84(18) . . . . ?
N5 C3 C2 C1 78.32(19) . . . . ?
N6 C22 C23 C24 54.7(2) . . . . ?
N7 C24 C23 C22 -57.8(2) . . . . ?
C30 C29 C28 C27 -0.7(3) . . . . ?
C26 C27 C28 C29 0.7(3) . . . . ?
C11 C10 C14 C13 -0.5(2) . . . . ?
Fe1 C10 C14 C13 -59.99(12) . . . . ?
C11 C10 C14 Fe1 59.48(13) . . . . ?
C12 C13 C14 C10 0.5(2) . . . . ?
Fe1 C13 C14 C10 59.97(12) . . . . ?
C12 C13 C14 Fe1 -59.46(13) . . . . ?
C18 C19 C20 C21 1.6(3) . . . . ?
O2 C21 C20 C19 179.00(16) . . . . ?
C16 C21 C20 C19 -1.9(2) . . . . ?
C13 C12 C11 C10 0.0(2) . . . . ?
Fe1 C12 C11 C10 -59.37(13) . . . . ?
C13 C12 C11 Fe1 59.36(13) . . . . ?
C14 C10 C11 C12 0.3(2) . . . . ?
Fe1 C10 C11 C12 59.59(13) . . . . ?
C14 C10 C11 Fe1 -59.27(12) . . . . ?
